data_2236925
loop_
_publ_author_name
'Gargiulli, Claudia'
'Gattuso, Giuseppe'
'Notti, Anna'
'Nicol\'o, Francesco'
'Pappalardo, Andrea'

_publ_section_title
;
 31-Benzyloxy-5,11,17,23,29-penta-<i>tert</i>-butylcalix[5]arene-32,33,34,35-tetraol
;
_journal_coeditor_code IS5208
_journal_issue 12
_journal_name_full 'Acta Crystallographica Section E'
_journal_page_first o3423
_journal_paper_doi 10.1107/S1600536812047435
_journal_volume 68
_journal_year 2012
_chemical_formula_iupac 'C62 H76 O5'
_chemical_formula_moiety 'C62 H76 O5'
_chemical_formula_sum 'C62 H76 O5'
_chemical_formula_weight 901.23
_chemical_name_systematic
;
31-Benzyloxy-5,11,17,23,29-penta-<i>tert</i>-butylcalix[5]arene-
32,33,34,35-tetraol
;
_space_group_IT_number 2
_symmetry_cell_setting triclinic
_symmetry_space_group_name_Hall '-P 1'
_symmetry_space_group_name_H-M 'P -1'
_atom_sites_solution_hydrogens geom
_atom_sites_solution_primary direct
_atom_sites_solution_secondary difmap
_audit_creation_method SHELXL-97
_cell_angle_alpha 70.653(3)
_cell_angle_beta 78.776(3)
_cell_angle_gamma 71.573(3)
_cell_formula_units_Z 2
_cell_length_a 14.1467(8)
_cell_length_b 14.3235(9)
_cell_length_c 15.2179(9)
_cell_measurement_reflns_used 9983
_cell_measurement_temperature 296(2)
_cell_measurement_theta_max 22.11
_cell_measurement_theta_min 2.83
_cell_volume 2746.3(3)
_computing_cell_refinement 'SAINT (Bruker, 2007)'
_computing_data_collection 'APEX2 (Bruker, 2007)'
_computing_data_reduction 'SAINT (Bruker, 2007)'
_computing_molecular_graphics 'XPW (Siemens, 1996)'
_computing_publication_material 'SHELXTL (Sheldrick, 2008)'
_computing_structure_refinement 'SHELXL97 (Sheldrick, 2008)'
_computing_structure_solution 'SHELXS97 (Sheldrick, 2008)'
_diffrn_ambient_temperature 296(2)
_diffrn_measured_fraction_theta_full 0.973
_diffrn_measured_fraction_theta_max 0.973
_diffrn_measurement_device_type 'Bruker APEXII CCD'
_diffrn_measurement_method '\f and \w scans'
_diffrn_radiation_monochromator graphite
_diffrn_radiation_source 'fine-focus sealed tube'
_diffrn_radiation_type MoK\a
_diffrn_radiation_wavelength 0.71073
_diffrn_reflns_av_R_equivalents 0.0441
_diffrn_reflns_av_sigmaI/netI 0.0408
_diffrn_reflns_limit_h_max 17
_diffrn_reflns_limit_h_min -17
_diffrn_reflns_limit_k_max 17
_diffrn_reflns_limit_k_min -17
_diffrn_reflns_limit_l_max 18
_diffrn_reflns_limit_l_min -18
_diffrn_reflns_number 75089
_diffrn_reflns_theta_full 26.01
_diffrn_reflns_theta_max 26.01
_diffrn_reflns_theta_min 1.98
_exptl_absorpt_coefficient_mu 0.067
_exptl_absorpt_correction_type none
_exptl_crystal_colour colourless
_exptl_crystal_density_diffrn 1.090
_exptl_crystal_density_method 'not measured'
_exptl_crystal_description irregular
_exptl_crystal_F_000 976
_exptl_crystal_size_max 0.38
_exptl_crystal_size_mid 0.18
_exptl_crystal_size_min 0.10
_refine_diff_density_max 0.450
_refine_diff_density_min -0.160
_refine_ls_extinction_coef 0.0062(10)
_refine_ls_extinction_expression Fc^*^=kFc[1+0.001xFc^2^\l^3^/sin(2\q)]^-1/4^
_refine_ls_extinction_method 'SHELXL97 (Sheldrick, 2008)'
_refine_ls_goodness_of_fit_ref 0.960
_refine_ls_hydrogen_treatment constr
_refine_ls_matrix_type full
_refine_ls_number_parameters 677
_refine_ls_number_reflns 10532
_refine_ls_number_restraints 120
_refine_ls_restrained_S_all 0.967
_refine_ls_R_factor_all 0.1117
_refine_ls_R_factor_gt 0.0521
_refine_ls_shift/su_max 0.001
_refine_ls_shift/su_mean 0.000
_refine_ls_structure_factor_coef Fsqd
_refine_ls_weighting_details 'calc w=1/[\s^2^(Fo^2^)+(0.0863P)^2^+0.0000P] where P=(Fo^2^+2Fc^2^)/3'
_refine_ls_weighting_scheme calc
_refine_ls_wR_factor_gt 0.1396
_refine_ls_wR_factor_ref 0.1608
_reflns_number_gt 5343
_reflns_number_total 10532
_reflns_threshold_expression I>2\s(I)
_cod_data_source_file is5208.cif
_cod_data_source_block I
_cod_database_code 2236925
_cod_database_fobs_code 2236925

loop_
_symmetry_equiv_pos_as_xyz
'x, y, z'
'-x, -y, -z'

loop_
_atom_site_type_symbol
_atom_site_label
_atom_site_fract_x
_atom_site_fract_y
_atom_site_fract_z
_atom_site_U_iso_or_equiv
_atom_site_adp_type
_atom_site_calc_flag
_atom_site_refinement_flags
_atom_site_occupancy
_atom_site_symmetry_multiplicity
_atom_site_disorder_assembly
_atom_site_disorder_group
O O1 0.36078(11) 0.28637(11) 0.59304(10) 0.0549(4) Uani d . 1 1 . .
O O2 0.62075(12) 0.12493(12) 0.56199(12) 0.0650(5) Uani d . 1 1 . .
H H2 0.5669 0.1678 0.5506 0.098 Uiso calc R 1 1 . .
O O3 0.71031(12) -0.05203(12) 0.43351(10) 0.0543(4) Uani d . 1 1 . .
H H3 0.6972 -0.0509 0.4881 0.081 Uiso calc R 1 1 . .
O O4 0.55263(11) -0.01224(12) 0.32381(10) 0.0575(4) Uani d . 1 1 . .
H H4 0.6024 -0.0311 0.3519 0.086 Uiso calc R 1 1 . .
O O5 0.37944(11) 0.11640(11) 0.39079(9) 0.0521(4) Uani d . 1 1 . .
H H5 0.4243 0.0749 0.3693 0.078 Uiso calc R 1 1 . .
C C1 0.41318(16) 0.32444(16) 0.50767(14) 0.0458(5) Uani d . 1 1 . .
C C2 0.50301(17) 0.34459(17) 0.50671(15) 0.0520(6) Uani d . 1 1 . .
C C3 0.54754(17) 0.3264(2) 0.59638(16) 0.0641(7) Uani d . 1 1 . .
H H3A 0.5417 0.3921 0.6051 0.077 Uiso calc R 1 1 . .
H H3B 0.5097 0.2896 0.6492 0.077 Uiso calc R 1 1 . .
C C4 0.65643(17) 0.26538(18) 0.59418(14) 0.0513(6) Uani d . 1 1 . .
C C5 0.68675(17) 0.17104(17) 0.57534(14) 0.0477(6) Uani d . 1 1 . .
C C6 0.78683(16) 0.11664(16) 0.56911(14) 0.0448(5) Uani d . 1 1 . .
C C7 0.81837(17) 0.01950(16) 0.54016(14) 0.0481(6) Uani d . 1 1 . .
H H7A 0.7693 -0.0191 0.5685 0.058 Uiso calc R 1 1 . .
H H7B 0.8820 -0.0225 0.5637 0.058 Uiso calc R 1 1 . .
C C8 0.82882(15) 0.03977(15) 0.43458(14) 0.0415(5) Uani d . 1 1 . .
C C9 0.78124(15) 0.00094(15) 0.38942(14) 0.0416(5) Uani d . 1 1 . .
C C10 0.80587(15) 0.00926(15) 0.29388(14) 0.0430(5) Uani d . 1 1 . .
C C11 0.76412(16) -0.04627(17) 0.24796(15) 0.0495(6) Uani d . 1 1 . .
H H11A 0.8178 -0.0770 0.2073 0.059 Uiso calc R 1 1 . .
H H11B 0.7433 -0.1019 0.2965 0.059 Uiso calc R 1 1 . .
C C12 0.67691(16) 0.01793(16) 0.19121(15) 0.0455(5) Uani d . 1 1 . .
C C13 0.57818(16) 0.02790(16) 0.22883(14) 0.0443(5) Uani d . 1 1 . .
C C14 0.49976(16) 0.07443(15) 0.17293(15) 0.0450(5) Uani d . 1 1 . .
C C15 0.39230(16) 0.07875(16) 0.21118(15) 0.0488(6) Uani d . 1 1 . .
H H15A 0.3911 0.0227 0.2683 0.059 Uiso calc R 1 1 . .
H H15B 0.3592 0.0686 0.1663 0.059 Uiso calc R 1 1 . .
C C16 0.33380(15) 0.17948(15) 0.23208(14) 0.0412(5) Uani d . 1 1 . .
C C17 0.33033(15) 0.19305(16) 0.31852(14) 0.0414(5) Uani d . 1 1 . .
C C18 0.27617(15) 0.28567(16) 0.33713(14) 0.0430(5) Uani d . 1 1 . .
C C19 0.28254(16) 0.30445(17) 0.42731(14) 0.0482(6) Uani d . 1 1 . .
H H19A 0.2801 0.2431 0.4788 0.058 Uiso calc R 1 1 . .
H H19B 0.2253 0.3598 0.4382 0.058 Uiso calc R 1 1 . .
C C20 0.37805(16) 0.33231(15) 0.42491(14) 0.0448(5) Uani d . 1 1 . .
C C21 0.2932(2) 0.3616(2) 0.63292(17) 0.0727(8) Uani d . 1 1 . .
H H21A 0.2359 0.3967 0.5971 0.087 Uiso calc R 1 1 . .
H H21B 0.3258 0.4122 0.6322 0.087 Uiso calc R 1 1 . .
C C22 0.25972(19) 0.3090(2) 0.73196(17) 0.0613(7) Uani d . 1 1 . .
C C23 0.3257(2) 0.2356(2) 0.79098(19) 0.0747(8) Uani d . 1 1 . .
H H23 0.3933 0.2179 0.7694 0.090 Uiso calc R 1 1 . .
C C24 0.2951(3) 0.1873(2) 0.8811(2) 0.0867(9) Uani d . 1 1 . .
H H24 0.3418 0.1378 0.9197 0.104 Uiso calc R 1 1 . .
C C25 0.1978(4) 0.2110(3) 0.9140(2) 0.1052(12) Uani d . 1 1 . .
H H25 0.1775 0.1786 0.9754 0.126 Uiso calc R 1 1 . .
C C26 0.1291(3) 0.2826(3) 0.8570(3) 0.1205(13) Uani d . 1 1 . .
H H26 0.0614 0.2979 0.8788 0.145 Uiso calc R 1 1 . .
C C27 0.1609(2) 0.3329(3) 0.7654(2) 0.0993(10) Uani d . 1 1 . .
H H27 0.1144 0.3831 0.7270 0.119 Uiso calc R 1 1 . .
C C28 0.73001(18) 0.30385(18) 0.60666(15) 0.0562(6) Uani d . 1 1 . .
H H28 0.7107 0.3675 0.6180 0.067 Uiso calc R 1 1 . .
C C29 0.83081(18) 0.25165(18) 0.60289(16) 0.0550(6) Uani d . 1 1 A .
C C30 0.85644(17) 0.15751(17) 0.58484(14) 0.0514(6) Uani d . 1 1 . .
H H30 0.9234 0.1201 0.5832 0.062 Uiso calc R 1 1 . .
C C31 0.91070(19) 0.29486(19) 0.61607(19) 0.0754(8) Uani d D 1 1 . .
C C32 0.9620(4) 0.2200(4) 0.7031(4) 0.162(3) Uani d PDU 0.745(6) 1 A 1
H H32A 0.9891 0.1527 0.6946 0.243 Uiso calc PR 0.745(6) 1 A 1
H H32B 0.9138 0.2170 0.7573 0.243 Uiso calc PR 0.745(6) 1 A 1
H H32C 1.0150 0.2435 0.7118 0.243 Uiso calc PR 0.745(6) 1 A 1
C C33 0.8703(3) 0.3968(3) 0.6352(5) 0.126(3) Uani d PDU 0.745(6) 1 A 1
H H33A 0.9237 0.4160 0.6489 0.189 Uiso calc PR 0.745(6) 1 A 1
H H33B 0.8202 0.3922 0.6878 0.189 Uiso calc PR 0.745(6) 1 A 1
H H33C 0.8411 0.4476 0.5812 0.189 Uiso calc PR 0.745(6) 1 A 1
C C34 0.9895(5) 0.2986(7) 0.5337(5) 0.200(5) Uani d PDU 0.745(6) 1 A 1
H H34A 1.0450 0.3146 0.5474 0.300 Uiso calc PR 0.745(6) 1 A 1
H H34B 0.9617 0.3506 0.4796 0.300 Uiso calc PR 0.745(6) 1 A 1
H H34C 1.0122 0.2330 0.5215 0.300 Uiso calc PR 0.745(6) 1 A 1
C C32' 0.8858(11) 0.3258(13) 0.7054(7) 0.116(6) Uiso d PD 0.255(6) 1 A 2
H H32D 0.8904 0.2655 0.7583 0.173 Uiso calc PR 0.255(6) 1 A 2
H H32E 0.8190 0.3704 0.7070 0.173 Uiso calc PR 0.255(6) 1 A 2
H H32F 0.9323 0.3611 0.7079 0.173 Uiso calc PR 0.255(6) 1 A 2
C C33' 0.9007(11) 0.3965(8) 0.5359(8) 0.114(6) Uiso d PD 0.255(6) 1 A 2
H H33D 0.9500 0.4287 0.5381 0.172 Uiso calc PR 0.255(6) 1 A 2
H H33E 0.8349 0.4417 0.5430 0.172 Uiso calc PR 0.255(6) 1 A 2
H H33F 0.9109 0.3823 0.4769 0.172 Uiso calc PR 0.255(6) 1 A 2
C C34' 1.0182(5) 0.2400(10) 0.5963(9) 0.085(5) Uiso d PD 0.255(6) 1 A 2
H H34D 1.0284 0.2303 0.5353 0.128 Uiso calc PR 0.255(6) 1 A 2
H H34E 1.0347 0.1743 0.6425 0.128 Uiso calc PR 0.255(6) 1 A 2
H H34F 1.0602 0.2802 0.5983 0.128 Uiso calc PR 0.255(6) 1 A 2
C C35 0.89385(16) 0.09669(16) 0.37994(15) 0.0483(6) Uani d . 1 1 . .
H H35 0.9242 0.1255 0.4094 0.058 Uiso calc R 1 1 . .
C C36 0.91619(16) 0.11311(17) 0.28425(15) 0.0502(6) Uani d . 1 1 . .
C C37 0.87201(16) 0.06520(17) 0.24414(15) 0.0511(6) Uani d . 1 1 . .
H H37 0.8880 0.0713 0.1806 0.061 Uiso calc R 1 1 . .
C C38 0.98979(18) 0.17462(19) 0.22501(16) 0.0619(7) Uani d . 1 1 . .
C C39 1.0147(2) 0.2362(2) 0.2786(2) 0.0927(9) Uani d . 1 1 . .
H H39A 1.0445 0.1900 0.3341 0.139 Uiso calc R 1 1 . .
H H39B 0.9545 0.2837 0.2956 0.139 Uiso calc R 1 1 . .
H H39C 1.0609 0.2734 0.2396 0.139 Uiso calc R 1 1 . .
C C40 1.0877(2) 0.1008(2) 0.1996(2) 0.0897(9) Uani d . 1 1 . .
H H40A 1.0751 0.0624 0.1642 0.135 Uiso calc R 1 1 . .
H H40B 1.1160 0.0544 0.2558 0.135 Uiso calc R 1 1 . .
H H40C 1.1339 0.1392 0.1629 0.135 Uiso calc R 1 1 . .
C C41 0.9457(2) 0.2485(2) 0.1357(2) 0.0993(10) Uani d . 1 1 . .
H H41A 0.9912 0.2883 0.1002 0.149 Uiso calc R 1 1 . .
H H41B 0.8830 0.2938 0.1514 0.149 Uiso calc R 1 1 . .
H H41C 0.9352 0.2102 0.0990 0.149 Uiso calc R 1 1 . .
C C42 0.69514(17) 0.06404(17) 0.09611(15) 0.0522(6) Uani d . 1 1 . .
H H42 0.7611 0.0605 0.0706 0.063 Uiso calc R 1 1 . .
C C43 0.61966(18) 0.11512(17) 0.03748(15) 0.0512(6) Uani d . 1 1 B .
C C44 0.52328(17) 0.11696(17) 0.07761(15) 0.0509(6) Uani d . 1 1 . .
H H44 0.4714 0.1481 0.0393 0.061 Uiso calc R 1 1 . .
C C45 0.64528(17) 0.16541(18) -0.06686(15) 0.0620(7) Uani d D 1 1 . .
C C46 0.7301(3) 0.0902(3) -0.1089(2) 0.0960(15) Uani d PDU 0.837(5) 1 B 3
H H46A 0.7137 0.0262 -0.0941 0.144 Uiso calc PR 0.837(5) 1 B 3
H H46B 0.7912 0.0784 -0.0833 0.144 Uiso calc PR 0.837(5) 1 B 3
H H46C 0.7387 0.1188 -0.1756 0.144 Uiso calc PR 0.837(5) 1 B 3
C C47 0.6761(4) 0.2596(3) -0.0760(2) 0.1068(16) Uani d PDU 0.837(5) 1 B 3
H H47A 0.7349 0.2401 -0.0443 0.160 Uiso calc PR 0.837(5) 1 B 3
H H47B 0.6228 0.3055 -0.0486 0.160 Uiso calc PR 0.837(5) 1 B 3
H H47C 0.6905 0.2935 -0.1410 0.160 Uiso calc PR 0.837(5) 1 B 3
C C48 0.5569(3) 0.1925(4) -0.1228(2) 0.1080(17) Uani d PDU 0.837(5) 1 B 3
H H48A 0.5764 0.2199 -0.1881 0.162 Uiso calc PR 0.837(5) 1 B 3
H H48B 0.5022 0.2429 -0.1021 0.162 Uiso calc PR 0.837(5) 1 B 3
H H48C 0.5363 0.1318 -0.1133 0.162 Uiso calc PR 0.837(5) 1 B 3
C C46' 0.7528(6) 0.1730(16) -0.0891(14) 0.102(7) Uiso d PD 0.163(5) 1 B 4
H H46D 0.7610 0.2196 -0.0600 0.153 Uiso calc PR 0.163(5) 1 B 4
H H46E 0.7676 0.1978 -0.1557 0.153 Uiso calc PR 0.163(5) 1 B 4
H H46F 0.7977 0.1062 -0.0658 0.153 Uiso calc PR 0.163(5) 1 B 4
C C47' 0.5730(12) 0.2719(8) -0.0950(13) 0.099(7) Uiso d PD 0.163(5) 1 B 4
H H47D 0.5847 0.3026 -0.1611 0.149 Uiso calc PR 0.163(5) 1 B 4
H H47E 0.5832 0.3139 -0.0618 0.149 Uiso calc PR 0.163(5) 1 B 4
H H47F 0.5054 0.2665 -0.0798 0.149 Uiso calc PR 0.163(5) 1 B 4
C C48' 0.6344(15) 0.0990(12) -0.1214(12) 0.094(7) Uiso d PD 0.163(5) 1 B 4
H H48D 0.6556 0.1261 -0.1864 0.141 Uiso calc PR 0.163(5) 1 B 4
H H48E 0.5656 0.0986 -0.1145 0.141 Uiso calc PR 0.163(5) 1 B 4
H H48F 0.6752 0.0301 -0.0979 0.141 Uiso calc PR 0.163(5) 1 B 4
C C49 0.28559(15) 0.26181(17) 0.16264(14) 0.0464(5) Uani d . 1 1 . .
H H49 0.2892 0.2532 0.1040 0.056 Uiso calc R 1 1 . .
C C50 0.23254(16) 0.35584(17) 0.17608(15) 0.0467(5) Uani d . 1 1 C .
C C51 0.22843(16) 0.36418(17) 0.26557(15) 0.0487(6) Uani d . 1 1 . .
H H51 0.1916 0.4259 0.2776 0.058 Uiso calc R 1 1 . .
C C52 0.18700(18) 0.44912(17) 0.09701(15) 0.0588(6) Uani d D 1 1 . .
C C53 0.0794(3) 0.4987(3) 0.1274(3) 0.1048(16) Uani d PDU 0.850(5) 1 C 5
H H53A 0.0526 0.5586 0.0781 0.157 Uiso calc PR 0.850(5) 1 C 5
H H53B 0.0769 0.5181 0.1826 0.157 Uiso calc PR 0.850(5) 1 C 5
H H53C 0.0404 0.4507 0.1407 0.157 Uiso calc PR 0.850(5) 1 C 5
C C54 0.1829(3) 0.4194(2) 0.0103(2) 0.0907(14) Uani d PDU 0.850(5) 1 C 5
H H54A 0.1498 0.3658 0.0281 0.136 Uiso calc PR 0.850(5) 1 C 5
H H54B 0.2497 0.3954 -0.0170 0.136 Uiso calc PR 0.850(5) 1 C 5
H H54C 0.1465 0.4783 -0.0344 0.136 Uiso calc PR 0.850(5) 1 C 5
C C55 0.2503(4) 0.5231(3) 0.0704(3) 0.125(2) Uani d PDU 0.850(5) 1 C 5
H H55A 0.2262 0.5792 0.0171 0.187 Uiso calc PR 0.850(5) 1 C 5
H H55B 0.3186 0.4883 0.0551 0.187 Uiso calc PR 0.850(5) 1 C 5
H H55C 0.2465 0.5491 0.1220 0.187 Uiso calc PR 0.850(5) 1 C 5
C C53' 0.0982(12) 0.4379(19) 0.0641(17) 0.122(10) Uiso d PD 0.150(5) 1 C 6
H H53D 0.0717 0.4989 0.0156 0.183 Uiso calc PR 0.150(5) 1 C 6
H H53E 0.0475 0.4281 0.1157 0.183 Uiso calc PR 0.150(5) 1 C 6
H H53F 0.1190 0.3796 0.0402 0.183 Uiso calc PR 0.150(5) 1 C 6
C C54' 0.2703(14) 0.462(2) 0.0183(14) 0.142(11) Uiso d PD 0.150(5) 1 C 6
H H54D 0.3029 0.3975 0.0057 0.212 Uiso calc PR 0.150(5) 1 C 6
H H54E 0.3181 0.4857 0.0363 0.212 Uiso calc PR 0.150(5) 1 C 6
H H54F 0.2427 0.5118 -0.0370 0.212 Uiso calc PR 0.150(5) 1 C 6
C C55' 0.1526(15) 0.5447(10) 0.1309(13) 0.084(7) Uiso d PD 0.150(5) 1 C 6
H H55D 0.1199 0.6025 0.0828 0.126 Uiso calc PR 0.150(5) 1 C 6
H H55E 0.2096 0.5581 0.1448 0.126 Uiso calc PR 0.150(5) 1 C 6
H H55F 0.1066 0.5337 0.1862 0.126 Uiso calc PR 0.150(5) 1 C 6
C C56 0.43687(17) 0.36095(16) 0.34192(15) 0.0508(6) Uani d . 1 1 . .
H H56 0.4143 0.3671 0.2863 0.061 Uiso calc R 1 1 . .
C C57 0.52754(17) 0.38087(17) 0.33753(15) 0.0519(6) Uani d . 1 1 D .
C C58 0.55820(18) 0.37356(18) 0.42081(17) 0.0573(6) Uani d . 1 1 . .
H H58 0.6179 0.3885 0.4195 0.069 Uiso calc R 1 1 . .
C C59 0.59229(18) 0.40210(19) 0.24439(16) 0.0663(7) Uani d D 1 1 . .
C C60 0.6308(5) 0.3040(3) 0.2156(4) 0.134(2) Uani d PDU 0.845(8) 1 D 7
H H60A 0.6693 0.3167 0.1556 0.202 Uiso calc PR 0.845(8) 1 D 7
H H60B 0.5752 0.2812 0.2117 0.202 Uiso calc PR 0.845(8) 1 D 7
H H60C 0.6723 0.2518 0.2612 0.202 Uiso calc PR 0.845(8) 1 D 7
C C61 0.6830(4) 0.4321(6) 0.2516(3) 0.145(3) Uani d PDU 0.845(8) 1 D 7
H H61A 0.7216 0.4445 0.1916 0.218 Uiso calc PR 0.845(8) 1 D 7
H H61B 0.7233 0.3775 0.2966 0.218 Uiso calc PR 0.845(8) 1 D 7
H H61C 0.6618 0.4935 0.2710 0.218 Uiso calc PR 0.845(8) 1 D 7
C C62 0.5313(3) 0.4880(6) 0.1718(3) 0.189(4) Uani d PDU 0.845(8) 1 D 7
H H62A 0.5049 0.5480 0.1933 0.284 Uiso calc PR 0.845(8) 1 D 7
H H62B 0.4771 0.4670 0.1618 0.284 Uiso calc PR 0.845(8) 1 D 7
H H62C 0.5731 0.5035 0.1141 0.284 Uiso calc PR 0.845(8) 1 D 7
C C60' 0.6857(12) 0.3130(14) 0.2529(16) 0.113(10) Uiso d PD 0.155(8) 1 D 8
H H60D 0.7162 0.3093 0.1916 0.169 Uiso calc PR 0.155(8) 1 D 8
H H60E 0.6683 0.2502 0.2873 0.169 Uiso calc PR 0.155(8) 1 D 8
H H60F 0.7320 0.3229 0.2853 0.169 Uiso calc PR 0.155(8) 1 D 8
C C61' 0.6164(19) 0.5021(11) 0.2300(15) 0.091(8) Uiso d PD 0.155(8) 1 D 8
H H61D 0.6569 0.4936 0.2774 0.136 Uiso calc PR 0.155(8) 1 D 8
H H61E 0.5553 0.5550 0.2342 0.136 Uiso calc PR 0.155(8) 1 D 8
H H61F 0.6522 0.5212 0.1694 0.136 Uiso calc PR 0.155(8) 1 D 8
C C62' 0.5416(13) 0.4107(16) 0.1617(9) 0.065(6) Uiso d PD 0.155(8) 1 D 8
H H62D 0.4793 0.4634 0.1586 0.097 Uiso calc PR 0.155(8) 1 D 8
H H62E 0.5293 0.3462 0.1692 0.097 Uiso calc PR 0.155(8) 1 D 8
H H62F 0.5843 0.4281 0.1049 0.097 Uiso calc PR 0.155(8) 1 D 8

loop_
_atom_site_aniso_label
_atom_site_aniso_U_11
_atom_site_aniso_U_22
_atom_site_aniso_U_33
_atom_site_aniso_U_12
_atom_site_aniso_U_13
_atom_site_aniso_U_23
O1 0.0611(10) 0.0554(10) 0.0425(9) -0.0073(8) 0.0004(7) -0.0183(7)
O2 0.0566(11) 0.0627(11) 0.0809(12) -0.0222(8) -0.0185(9) -0.0150(9)
O3 0.0653(11) 0.0633(10) 0.0404(9) -0.0316(8) -0.0003(8) -0.0124(8)
O4 0.0513(10) 0.0703(11) 0.0436(9) -0.0118(8) -0.0040(7) -0.0119(8)
O5 0.0561(10) 0.0479(9) 0.0418(9) -0.0060(7) -0.0028(7) -0.0086(7)
C1 0.0486(14) 0.0435(13) 0.0394(13) -0.0040(10) -0.0044(10) -0.0126(10)
C2 0.0489(14) 0.0572(14) 0.0487(15) -0.0046(11) -0.0097(11) -0.0205(11)
C3 0.0549(16) 0.0833(18) 0.0576(16) -0.0056(13) -0.0125(12) -0.0336(14)
C4 0.0521(15) 0.0582(15) 0.0427(13) -0.0078(12) -0.0096(10) -0.0176(11)
C5 0.0495(14) 0.0564(15) 0.0392(13) -0.0180(12) -0.0099(10) -0.0099(11)
C6 0.0515(14) 0.0464(13) 0.0366(12) -0.0138(11) -0.0098(10) -0.0083(10)
C7 0.0578(14) 0.0451(13) 0.0407(13) -0.0147(11) -0.0118(10) -0.0071(10)
C8 0.0425(12) 0.0370(12) 0.0406(12) -0.0075(10) -0.0058(10) -0.0078(10)
C9 0.0408(12) 0.0368(12) 0.0411(13) -0.0097(10) -0.0027(10) -0.0053(10)
C10 0.0418(13) 0.0425(13) 0.0406(13) -0.0052(10) -0.0044(10) -0.0126(10)
C11 0.0483(14) 0.0520(14) 0.0460(13) -0.0054(11) -0.0017(10) -0.0209(11)
C12 0.0482(14) 0.0471(13) 0.0429(13) -0.0073(10) -0.0064(10) -0.0194(11)
C13 0.0496(14) 0.0447(13) 0.0363(13) -0.0090(10) -0.0014(10) -0.0139(10)
C14 0.0460(13) 0.0434(13) 0.0484(14) -0.0095(10) -0.0037(11) -0.0200(11)
C15 0.0499(14) 0.0511(14) 0.0505(13) -0.0159(11) -0.0070(10) -0.0182(11)
C16 0.0381(12) 0.0472(13) 0.0406(13) -0.0158(10) -0.0006(9) -0.0136(11)
C17 0.0388(12) 0.0452(13) 0.0373(13) -0.0141(10) -0.0053(9) -0.0048(10)
C18 0.0440(13) 0.0460(13) 0.0387(12) -0.0147(10) -0.0020(10) -0.0108(10)
C19 0.0515(14) 0.0486(13) 0.0428(13) -0.0111(11) -0.0036(10) -0.0140(10)
C20 0.0489(14) 0.0409(13) 0.0423(13) -0.0070(10) -0.0073(10) -0.0124(10)
C21 0.0689(18) 0.0747(18) 0.0664(18) -0.0004(14) 0.0017(14) -0.0332(15)
C22 0.0600(17) 0.0704(17) 0.0572(16) -0.0131(14) 0.0031(13) -0.0329(14)
C23 0.0705(19) 0.093(2) 0.0608(18) -0.0297(16) -0.0067(15) -0.0147(16)
C24 0.105(3) 0.103(2) 0.064(2) -0.044(2) -0.0059(18) -0.0268(18)
C25 0.144(4) 0.109(3) 0.067(2) -0.043(3) 0.026(2) -0.043(2)
C26 0.100(3) 0.134(3) 0.102(3) -0.012(3) 0.042(2) -0.049(3)
C27 0.081(2) 0.108(2) 0.087(2) 0.0032(19) 0.0102(18) -0.038(2)
C28 0.0598(16) 0.0561(15) 0.0588(15) -0.0097(12) -0.0154(12) -0.0247(12)
C29 0.0571(16) 0.0549(15) 0.0587(15) -0.0120(12) -0.0155(12) -0.0214(12)
C30 0.0473(14) 0.0562(15) 0.0513(14) -0.0101(11) -0.0111(11) -0.0168(12)
C31 0.0654(18) 0.0744(19) 0.104(2) -0.0210(15) -0.0191(16) -0.0402(17)
C32 0.151(6) 0.123(5) 0.249(8) -0.036(4) -0.144(6) -0.032(4)
C33 0.100(4) 0.087(4) 0.234(7) -0.020(3) -0.052(4) -0.088(4)
C34 0.172(7) 0.322(12) 0.228(9) -0.194(8) 0.091(6) -0.182(9)
C35 0.0466(14) 0.0514(14) 0.0469(14) -0.0146(11) -0.0096(10) -0.0104(11)
C36 0.0424(13) 0.0524(14) 0.0485(14) -0.0123(11) -0.0027(10) -0.0070(11)
C37 0.0452(14) 0.0609(15) 0.0382(13) -0.0087(12) 0.0001(10) -0.0107(11)
C38 0.0568(16) 0.0661(16) 0.0555(15) -0.0265(13) 0.0014(12) -0.0027(13)
C39 0.102(2) 0.096(2) 0.089(2) -0.0631(19) 0.0056(17) -0.0130(18)
C40 0.0609(19) 0.114(2) 0.082(2) -0.0322(17) 0.0139(15) -0.0171(18)
C41 0.098(2) 0.105(2) 0.078(2) -0.0536(19) -0.0187(17) 0.0263(18)
C42 0.0497(14) 0.0626(15) 0.0461(14) -0.0143(12) -0.0014(11) -0.0208(12)
C43 0.0562(16) 0.0551(14) 0.0434(13) -0.0122(11) -0.0039(11) -0.0192(11)
C44 0.0512(15) 0.0573(14) 0.0446(14) -0.0092(11) -0.0099(11) -0.0176(11)
C45 0.0644(17) 0.0718(17) 0.0448(14) -0.0175(13) -0.0060(12) -0.0113(13)
C46 0.105(3) 0.123(3) 0.052(2) -0.021(2) 0.0083(19) -0.033(2)
C47 0.162(5) 0.093(3) 0.066(2) -0.068(3) -0.006(2) 0.005(2)
C48 0.091(3) 0.173(5) 0.046(2) -0.043(3) -0.0165(18) -0.001(2)
C49 0.0450(13) 0.0565(15) 0.0404(13) -0.0173(11) -0.0035(10) -0.0144(11)
C50 0.0468(13) 0.0493(14) 0.0434(13) -0.0146(11) -0.0076(10) -0.0094(11)
C51 0.0472(14) 0.0454(13) 0.0511(14) -0.0087(10) -0.0066(11) -0.0138(11)
C52 0.0687(17) 0.0534(15) 0.0483(14) -0.0135(13) -0.0164(12) -0.0038(12)
C53 0.095(3) 0.089(3) 0.089(3) 0.025(2) -0.030(2) -0.008(2)
C54 0.126(4) 0.075(2) 0.063(2) -0.010(2) -0.048(2) -0.0056(18)
C55 0.180(5) 0.095(3) 0.105(3) -0.092(3) -0.070(3) 0.046(3)
C56 0.0562(15) 0.0547(14) 0.0409(13) -0.0146(11) -0.0096(11) -0.0108(11)
C57 0.0550(15) 0.0488(14) 0.0487(14) -0.0138(11) -0.0046(11) -0.0106(11)
C58 0.0504(15) 0.0621(16) 0.0617(16) -0.0155(12) -0.0092(12) -0.0189(12)
C59 0.0623(17) 0.0794(19) 0.0546(16) -0.0277(14) 0.0027(13) -0.0126(14)
C60 0.148(5) 0.153(4) 0.127(4) -0.080(4) 0.081(4) -0.089(3)
C61 0.138(5) 0.248(8) 0.103(3) -0.143(6) 0.052(3) -0.071(4)
C62 0.122(4) 0.198(7) 0.096(4) 0.010(4) 0.027(3) 0.081(4)

loop_
_atom_type_symbol
_atom_type_description
_atom_type_scat_dispersion_real
_atom_type_scat_dispersion_imag
_atom_type_scat_source
C C 0.0033 0.0016 'International Tables Vol C Tables 4.2.6.8 and 6.1.1.4'
H H 0.0000 0.0000 'International Tables Vol C Tables 4.2.6.8 and 6.1.1.4'
O O 0.0106 0.0060 'International Tables Vol C Tables 4.2.6.8 and 6.1.1.4'

loop_
_geom_angle_atom_site_label_1
_geom_angle_atom_site_label_2
_geom_angle_atom_site_label_3
_geom_angle
C1 O1 C21 115.40(17)
C5 O2 H2 109.5
C9 O3 H3 109.5
C13 O4 H4 109.5
C17 O5 H5 109.5
C2 C1 O1 119.59(19)
C2 C1 C20 121.4(2)
O1 C1 C20 118.7(2)
C1 C2 C58 118.4(2)
C1 C2 C3 122.2(2)
C58 C2 C3 119.2(2)
C4 C3 C2 112.05(18)
C4 C3 H3A 109.2
C2 C3 H3A 109.2
C4 C3 H3B 109.2
C2 C3 H3B 109.2
H3A C3 H3B 107.9
C28 C4 C5 117.8(2)
C28 C4 C3 121.1(2)
C5 C4 C3 121.0(2)
O2 C5 C6 115.4(2)
O2 C5 C4 123.1(2)
C6 C5 C4 121.5(2)
C30 C6 C5 118.0(2)
C30 C6 C7 121.5(2)
C5 C6 C7 120.31(19)
C6 C7 C8 112.92(16)
C6 C7 H7A 109.0
C8 C7 H7A 109.0
C6 C7 H7B 109.0
C8 C7 H7B 109.0
H7A C7 H7B 107.8
C9 C8 C35 117.42(19)
C9 C8 C7 124.07(19)
C35 C8 C7 118.43(19)
C8 C9 O3 124.07(18)
C8 C9 C10 121.02(19)
O3 C9 C10 114.86(18)
C37 C10 C9 118.3(2)
C37 C10 C11 121.01(19)
C9 C10 C11 120.61(19)
C12 C11 C10 116.47(17)
C12 C11 H11A 108.2
C10 C11 H11A 108.2
C12 C11 H11B 108.2
C10 C11 H11B 108.2
H11A C11 H11B 107.3
C13 C12 C42 117.8(2)
C13 C12 C11 122.67(19)
C42 C12 C11 119.4(2)
C12 C13 C14 121.65(19)
C12 C13 O4 121.84(19)
C14 C13 O4 116.45(19)
C13 C14 C44 117.6(2)
C13 C14 C15 122.64(19)
C44 C14 C15 119.80(19)
C14 C15 C16 113.64(17)
C14 C15 H15A 108.8
C16 C15 H15A 108.8
C14 C15 H15B 108.8
C16 C15 H15B 108.8
H15A C15 H15B 107.7
C17 C16 C49 118.26(19)
C17 C16 C15 121.58(18)
C49 C16 C15 120.11(18)
C16 C17 O5 122.21(19)
C16 C17 C18 121.16(18)
O5 C17 C18 116.63(18)
C51 C18 C17 117.78(19)
C51 C18 C19 120.78(19)
C17 C18 C19 120.81(18)
C18 C19 C20 111.67(17)
C18 C19 H19A 109.3
C20 C19 H19A 109.3
C18 C19 H19B 109.3
C20 C19 H19B 109.3
H19A C19 H19B 107.9
C56 C20 C1 117.3(2)
C56 C20 C19 121.72(19)
C1 C20 C19 120.92(19)
O1 C21 C22 108.4(2)
O1 C21 H21A 110.0
C22 C21 H21A 110.0
O1 C21 H21B 110.0
C22 C21 H21B 110.0
H21A C21 H21B 108.4
C27 C22 C23 117.8(3)
C27 C22 C21 120.5(3)
C23 C22 C21 121.8(2)
C22 C23 C24 121.7(3)
C22 C23 H23 119.1
C24 C23 H23 119.1
C25 C24 C23 120.4(3)
C25 C24 H24 119.8
C23 C24 H24 119.8
C24 C25 C26 119.8(3)
C24 C25 H25 120.1
C26 C25 H25 120.1
C25 C26 C27 119.5(3)
C25 C26 H26 120.2
C27 C26 H26 120.2
C22 C27 C26 120.7(3)
C22 C27 H27 119.7
C26 C27 H27 119.7
C29 C28 C4 123.0(2)
C29 C28 H28 118.5
C4 C28 H28 118.5
C30 C29 C28 116.6(2)
C30 C29 C31 120.9(2)
C28 C29 C31 122.5(2)
C29 C30 C6 123.0(2)
C29 C30 H30 118.5
C6 C30 H30 118.5
C33 C31 C34 111.3(4)
C34' C31 C32' 115.3(7)
C34' C31 C29 117.9(6)
C33 C31 C29 114.0(3)
C34 C31 C29 110.3(3)
C32' C31 C29 111.2(6)
C33 C31 C32 106.0(3)
C34 C31 C32 107.5(5)
C29 C31 C32 107.4(2)
C34' C31 C33' 100.9(7)
C32' C31 C33' 105.5(8)
C29 C31 C33' 103.8(6)
C31 C32 H32A 109.5
C31 C32 H32B 109.5
C31 C32 H32C 109.5
C31 C33 H33A 109.5
C31 C33 H33B 109.5
C31 C33 H33C 109.5
C31 C34 H34A 109.5
C31 C34 H34B 109.5
C31 C34 H34C 109.5
C31 C32' H32D 109.5
C31 C32' H32E 109.5
H32D C32' H32E 109.5
C31 C32' H32F 109.5
H32D C32' H32F 109.5
H32E C32' H32F 109.5
C31 C33' H33D 109.5
C31 C33' H33E 109.5
H33D C33' H33E 109.5
C31 C33' H33F 109.5
H33D C33' H33F 109.5
H33E C33' H33F 109.5
C31 C34' H34D 109.5
C31 C34' H34E 109.5
H34D C34' H34E 109.5
C31 C34' H34F 109.5
H34D C34' H34F 109.5
H34E C34' H34F 109.5
C36 C35 C8 123.9(2)
C36 C35 H35 118.0
C8 C35 H35 118.0
C35 C36 C37 115.8(2)
C35 C36 C38 123.3(2)
C37 C36 C38 120.8(2)
C10 C37 C36 123.1(2)
C10 C37 H37 118.4
C36 C37 H37 118.4
C41 C38 C40 109.3(2)
C41 C38 C39 108.8(2)
C40 C38 C39 107.3(2)
C41 C38 C36 110.1(2)
C40 C38 C36 109.4(2)
C39 C38 C36 111.8(2)
C38 C39 H39A 109.5
C38 C39 H39B 109.5
H39A C39 H39B 109.5
C38 C39 H39C 109.5
H39A C39 H39C 109.5
H39B C39 H39C 109.5
C38 C40 H40A 109.5
C38 C40 H40B 109.5
H40A C40 H40B 109.5
C38 C40 H40C 109.5
H40A C40 H40C 109.5
H40B C40 H40C 109.5
C38 C41 H41A 109.5
C38 C41 H41B 109.5
H41A C41 H41B 109.5
C38 C41 H41C 109.5
H41A C41 H41C 109.5
H41B C41 H41C 109.5
C43 C42 C12 123.0(2)
C43 C42 H42 118.5
C12 C42 H42 118.5
C44 C43 C42 116.7(2)
C44 C43 C45 123.2(2)
C42 C43 C45 120.1(2)
C43 C44 C14 123.1(2)
C43 C44 H44 118.4
C14 C44 H44 118.4
C48' C45 C47' 110.7(9)
C47 C45 C48 111.0(3)
C48' C45 C46' 107.1(9)
C47' C45 C46' 110.1(9)
C48 C45 C46' 136.0(8)
C47 C45 C43 108.1(2)
C48' C45 C43 108.2(7)
C47' C45 C43 108.3(8)
C48 C45 C43 111.5(2)
C46' C45 C43 112.5(8)
C47 C45 C46 110.4(3)
C48 C45 C46 105.5(3)
C43 C45 C46 110.5(2)
C45 C46 H46A 109.5
C45 C46 H46B 109.5
C45 C46 H46C 109.5
C45 C47 H47A 109.5
C45 C47 H47B 109.5
C45 C47 H47C 109.5
C45 C48 H48A 109.5
C45 C48 H48B 109.5
C45 C48 H48C 109.5
C45 C46' H46D 109.5
C45 C46' H46E 109.5
H46D C46' H46E 109.5
C45 C46' H46F 109.5
H46D C46' H46F 109.5
H46E C46' H46F 109.5
C45 C47' H47D 109.5
C45 C47' H47E 109.5
H47D C47' H47E 109.5
C45 C47' H47F 109.5
H47D C47' H47F 109.5
H47E C47' H47F 109.5
C45 C48' H48D 109.5
C45 C48' H48E 109.5
H48D C48' H48E 109.5
C45 C48' H48F 109.5
H48D C48' H48F 109.5
H48E C48' H48F 109.5
C50 C49 C16 123.32(19)
C50 C49 H49 118.3
C16 C49 H49 118.3
C49 C50 C51 116.04(19)
C49 C50 C52 123.01(19)
C51 C50 C52 120.8(2)
C18 C51 C50 123.4(2)
C18 C51 H51 118.3
C50 C51 H51 118.3
C55 C52 C53 111.6(3)
C53' C52 C54' 111.4(11)
C55 C52 C50 108.4(2)
C53' C52 C50 112.9(10)
C53 C52 C50 110.3(2)
C54' C52 C50 106.6(11)
C53' C52 C55' 108.2(10)
C54' C52 C55' 108.5(10)
C50 C52 C55' 109.3(7)
C55 C52 C54 108.8(3)
C53 C52 C54 105.5(2)
C50 C52 C54 112.1(2)
C55' C52 C54 138.4(7)
C52 C53 H53A 109.5
C52 C53 H53B 109.5
C52 C53 H53C 109.5
C52 C54 H54A 109.5
C52 C54 H54B 109.5
C52 C54 H54C 109.5
C52 C55 H55A 109.5
C52 C55 H55B 109.5
C52 C55 H55C 109.5
C52 C53' H53D 109.5
C52 C53' H53E 109.5
H53D C53' H53E 109.5
C52 C53' H53F 109.5
H53D C53' H53F 109.5
H53E C53' H53F 109.5
C52 C54' H54D 109.5
C52 C54' H54E 109.5
H54D C54' H54E 109.5
C52 C54' H54F 109.5
H54D C54' H54F 109.5
H54E C54' H54F 109.5
C52 C55' H55D 109.5
C52 C55' H55E 109.5
H55D C55' H55E 109.5
C52 C55' H55F 109.5
H55D C55' H55F 109.5
H55E C55' H55F 109.5
C57 C56 C20 123.4(2)
C57 C56 H56 118.3
C20 C56 H56 118.3
C58 C57 C56 117.2(2)
C58 C57 C59 122.7(2)
C56 C57 C59 120.0(2)
C57 C58 C2 122.4(2)
C57 C58 H58 118.8
C2 C58 H58 118.8
C60 C59 C62 111.2(4)
C61' C59 C60' 111.6(10)
C61' C59 C57 107.1(9)
C60 C59 C57 108.3(2)
C62 C59 C57 109.7(2)
C60' C59 C57 106.8(9)
C60 C59 C61 106.8(3)
C62 C59 C61 108.6(4)
C57 C59 C61 112.3(2)
C61' C59 C62' 109.4(9)
C60' C59 C62' 108.6(9)
C57 C59 C62' 113.4(7)
C59 C60 H60A 109.5
C59 C60 H60B 109.5
C59 C60 H60C 109.5
C59 C61 H61A 109.5
C59 C61 H61B 109.5
C59 C61 H61C 109.5
C59 C62 H62A 109.5
C59 C62 H62B 109.5
C59 C62 H62C 109.5
C59 C60' H60D 109.5
C59 C60' H60E 109.5
H60D C60' H60E 109.5
C59 C60' H60F 109.5
H60D C60' H60F 109.5
H60E C60' H60F 109.5
C59 C61' H61D 109.5
C59 C61' H61E 109.5
H61D C61' H61E 109.5
C59 C61' H61F 109.5
H61D C61' H61F 109.5
H61E C61' H61F 109.5
C59 C62' H62D 109.5
C59 C62' H62E 109.5
H62D C62' H62E 109.5
C59 C62' H62F 109.5
H62D C62' H62F 109.5
H62E C62' H62F 109.5

loop_
_geom_bond_atom_site_label_1
_geom_bond_atom_site_label_2
_geom_bond_distance
O1 C1 1.395(2)
O1 C21 1.414(3)
O2 C5 1.379(3)
O2 H2 0.8200
O3 C9 1.384(2)
O3 H3 0.8200
O4 C13 1.388(2)
O4 H4 0.8200
O5 C17 1.383(2)
O5 H5 0.8200
C1 C2 1.386(3)
C1 C20 1.400(3)
C2 C58 1.392(3)
C2 C3 1.524(3)
C3 C4 1.512(3)
C3 H3A 0.9700
C3 H3B 0.9700
C4 C28 1.390(3)
C4 C5 1.391(3)
C5 C6 1.386(3)
C6 C30 1.385(3)
C6 C7 1.505(3)
C7 C8 1.521(3)
C7 H7A 0.9700
C7 H7B 0.9700
C8 C9 1.380(3)
C8 C35 1.389(3)
C9 C10 1.401(3)
C10 C37 1.374(3)
C10 C11 1.515(3)
C11 C12 1.512(3)
C11 H11A 0.9700
C11 H11B 0.9700
C12 C13 1.384(3)
C12 C42 1.388(3)
C13 C14 1.387(3)
C14 C44 1.393(3)
C14 C15 1.508(3)
C15 C16 1.521(3)
C15 H15A 0.9700
C15 H15B 0.9700
C16 C17 1.382(3)
C16 C49 1.385(3)
C17 C18 1.396(3)
C18 C51 1.379(3)
C18 C19 1.507(3)
C19 C20 1.516(3)
C19 H19A 0.9700
C19 H19B 0.9700
C20 C56 1.385(3)
C21 C22 1.503(3)
C21 H21A 0.9700
C21 H21B 0.9700
C22 C27 1.366(4)
C22 C23 1.365(3)
C23 C24 1.369(4)
C23 H23 0.9300
C24 C25 1.345(4)
C24 H24 0.9300
C25 C26 1.363(5)
C25 H25 0.9300
C26 C27 1.400(4)
C26 H26 0.9300
C27 H27 0.9300
C28 C29 1.385(3)
C28 H28 0.9300
C29 C30 1.387(3)
C29 C31 1.521(3)
C30 H30 0.9300
C31 C34' 1.498(5)
C31 C33 1.494(4)
C31 C34 1.506(4)
C31 C32' 1.511(5)
C31 C32 1.541(4)
C31 C33' 1.545(5)
C32 H32A 0.9600
C32 H32B 0.9600
C32 H32C 0.9600
C33 H33A 0.9600
C33 H33B 0.9600
C33 H33C 0.9600
C34 H34A 0.9600
C34 H34B 0.9600
C34 H34C 0.9600
C32' H32D 0.9600
C32' H32E 0.9600
C32' H32F 0.9600
C33' H33D 0.9600
C33' H33E 0.9600
C33' H33F 0.9600
C34' H34D 0.9600
C34' H34E 0.9600
C34' H34F 0.9600
C35 C36 1.384(3)
C35 H35 0.9300
C36 C37 1.390(3)
C36 C38 1.537(3)
C37 H37 0.9300
C38 C41 1.522(3)
C38 C40 1.524(4)
C38 C39 1.534(4)
C39 H39A 0.9600
C39 H39B 0.9600
C39 H39C 0.9600
C40 H40A 0.9600
C40 H40B 0.9600
C40 H40C 0.9600
C41 H41A 0.9600
C41 H41B 0.9600
C41 H41C 0.9600
C42 C43 1.384(3)
C42 H42 0.9300
C43 C44 1.377(3)
C43 C45 1.534(3)
C44 H44 0.9300
C45 C47 1.502(3)
C45 C48' 1.511(5)
C45 C47' 1.519(5)
C45 C48 1.526(3)
C45 C46' 1.523(5)
C45 C46 1.533(3)
C46 H46A 0.9600
C46 H46B 0.9600
C46 H46C 0.9600
C47 H47A 0.9600
C47 H47B 0.9600
C47 H47C 0.9600
C48 H48A 0.9600
C48 H48B 0.9600
C48 H48C 0.9600
C46' H46D 0.9600
C46' H46E 0.9600
C46' H46F 0.9600
C47' H47D 0.9600
C47' H47E 0.9600
C47' H47F 0.9600
C48' H48D 0.9600
C48' H48E 0.9600
C48' H48F 0.9600
C49 C50 1.379(3)
C49 H49 0.9300
C50 C51 1.395(3)
C50 C52 1.530(3)
C51 H51 0.9300
C52 C55 1.505(3)
C52 C53' 1.510(5)
C52 C53 1.515(3)
C52 C54' 1.517(5)
C52 C55' 1.525(5)
C52 C54 1.531(3)
C53 H53A 0.9600
C53 H53B 0.9600
C53 H53C 0.9600
C54 H54A 0.9600
C54 H54B 0.9600
C54 H54C 0.9600
C55 H55A 0.9600
C55 H55B 0.9600
C55 H55C 0.9600
C53' H53D 0.9600
C53' H53E 0.9600
C53' H53F 0.9600
C54' H54D 0.9600
C54' H54E 0.9600
C54' H54F 0.9600
C55' H55D 0.9600
C55' H55E 0.9600
C55' H55F 0.9600
C56 C57 1.384(3)
C56 H56 0.9300
C57 C58 1.379(3)
C57 C59 1.525(3)
C58 H58 0.9300
C59 C61' 1.513(5)
C59 C60 1.515(3)
C59 C62 1.509(4)
C59 C60' 1.511(5)
C59 C61 1.510(4)
C59 C62' 1.518(5)
C60 H60A 0.9600
C60 H60B 0.9600
C60 H60C 0.9600
C61 H61A 0.9600
C61 H61B 0.9600
C61 H61C 0.9600
C62 H62A 0.9600
C62 H62B 0.9600
C62 H62C 0.9600
C60' H60D 0.9600
C60' H60E 0.9600
C60' H60F 0.9600
C61' H61D 0.9600
C61' H61E 0.9600
C61' H61F 0.9600
C62' H62D 0.9600
C62' H62E 0.9600
C62' H62F 0.9600

loop_
_geom_hbond_atom_site_label_D
_geom_hbond_atom_site_label_H
_geom_hbond_atom_site_label_A
_geom_hbond_site_symmetry_A
_geom_hbond_distance_DH
_geom_hbond_distance_HA
_geom_hbond_distance_DA
_geom_hbond_angle_DHA
O3 H3 O5 2_656 0.82 2.04 2.7197(19) 140
O4 H4 O3 . 0.82 2.04 2.847(2) 168
O5 H5 O4 . 0.82 2.00 2.803(2) 168

loop_
_geom_torsion_atom_site_label_1
_geom_torsion_atom_site_label_2
_geom_torsion_atom_site_label_3
_geom_torsion_atom_site_label_4
_geom_torsion
C21 O1 C1 C2 88.0(2)
C21 O1 C1 C20 -97.9(2)
O1 C1 C2 C58 174.25(18)
C20 C1 C2 C58 0.2(3)
O1 C1 C2 C3 0.1(3)
C20 C1 C2 C3 -173.9(2)
C1 C2 C3 C4 130.4(2)
C58 C2 C3 C4 -43.7(3)
C2 C3 C4 C28 123.0(2)
C2 C3 C4 C5 -54.0(3)
C28 C4 C5 O2 179.8(2)
C3 C4 C5 O2 -3.1(3)
C28 C4 C5 C6 0.0(3)
C3 C4 C5 C6 177.1(2)
O2 C5 C6 C30 -177.98(18)
C4 C5 C6 C30 1.8(3)
O2 C5 C6 C7 5.7(3)
C4 C5 C6 C7 -174.50(18)
C30 C6 C7 C8 -93.9(2)
C5 C6 C7 C8 82.3(2)
C6 C7 C8 C9 -126.2(2)
C6 C7 C8 C35 57.0(3)
C35 C8 C9 O3 -176.16(18)
C7 C8 C9 O3 7.1(3)
C35 C8 C9 C10 6.7(3)
C7 C8 C9 C10 -170.06(18)
C8 C9 C10 C37 -5.8(3)
O3 C9 C10 C37 176.79(18)
C8 C9 C10 C11 171.38(18)
O3 C9 C10 C11 -6.0(3)
C37 C10 C11 C12 -81.4(3)
C9 C10 C11 C12 101.4(2)
C10 C11 C12 C13 -92.6(3)
C10 C11 C12 C42 91.6(2)
C42 C12 C13 C14 5.5(3)
C11 C12 C13 C14 -170.40(19)
C42 C12 C13 O4 -177.51(18)
C11 C12 C13 O4 6.6(3)
C12 C13 C14 C44 -4.0(3)
O4 C13 C14 C44 178.87(17)
C12 C13 C14 C15 175.02(19)
O4 C13 C14 C15 -2.1(3)
C13 C14 C15 C16 97.2(2)
C44 C14 C15 C16 -83.8(2)
C14 C15 C16 C17 -89.7(2)
C14 C15 C16 C49 87.8(2)
C49 C16 C17 O5 -177.51(18)
C15 C16 C17 O5 0.0(3)
C49 C16 C17 C18 2.7(3)
C15 C16 C17 C18 -179.79(19)
C16 C17 C18 C51 -1.7(3)
O5 C17 C18 C51 178.52(18)
C16 C17 C18 C19 -172.71(18)
O5 C17 C18 C19 7.5(3)
C51 C18 C19 C20 -92.5(2)
C17 C18 C19 C20 78.2(2)
C2 C1 C20 C56 0.1(3)
O1 C1 C20 C56 -173.96(17)
C2 C1 C20 C19 176.6(2)
O1 C1 C20 C19 2.6(3)
C18 C19 C20 C56 14.7(3)
C18 C19 C20 C1 -161.70(19)
C1 O1 C21 C22 -168.44(19)
O1 C21 C22 C27 -134.9(3)
O1 C21 C22 C23 44.4(3)
C27 C22 C23 C24 -0.4(4)
C21 C22 C23 C24 -179.7(2)
C22 C23 C24 C25 0.3(4)
C23 C24 C25 C26 0.8(5)
C24 C25 C26 C27 -1.8(6)
C23 C22 C27 C26 -0.6(5)
C21 C22 C27 C26 178.7(3)
C25 C26 C27 C22 1.7(5)
C5 C4 C28 C29 -1.3(3)
C3 C4 C28 C29 -178.4(2)
C4 C28 C29 C30 0.6(3)
C4 C28 C29 C31 179.6(2)
C28 C29 C30 C6 1.3(3)
C31 C29 C30 C6 -177.7(2)
C5 C6 C30 C29 -2.5(3)
C7 C6 C30 C29 173.72(19)
C30 C29 C31 C34' 8.1(7)
C28 C29 C31 C34' -170.9(6)
C30 C29 C31 C33 -179.8(4)
C28 C29 C31 C33 1.2(4)
C30 C29 C31 C34 54.1(5)
C28 C29 C31 C34 -124.9(5)
C30 C29 C31 C32' -128.4(7)
C28 C29 C31 C32' 52.6(8)
C30 C29 C31 C32 -62.7(4)
C28 C29 C31 C32 118.3(4)
C30 C29 C31 C33' 118.6(6)
C28 C29 C31 C33' -60.3(7)
C9 C8 C35 C36 -2.5(3)
C7 C8 C35 C36 174.43(19)
C8 C35 C36 C37 -2.4(3)
C8 C35 C36 C38 -178.8(2)
C9 C10 C37 C36 0.6(3)
C11 C10 C37 C36 -176.65(19)
C35 C36 C37 C10 3.4(3)
C38 C36 C37 C10 179.9(2)
C35 C36 C38 C41 -135.0(3)
C37 C36 C38 C41 48.7(3)
C35 C36 C38 C40 104.9(3)
C37 C36 C38 C40 -71.4(3)
C35 C36 C38 C39 -13.9(3)
C37 C36 C38 C39 169.9(2)
C13 C12 C42 C43 -2.8(3)
C11 C12 C42 C43 173.2(2)
C12 C42 C43 C44 -1.2(3)
C12 C42 C43 C45 179.3(2)
C42 C43 C44 C14 2.9(3)
C45 C43 C44 C14 -177.67(19)
C13 C14 C44 C43 -0.3(3)
C15 C14 C44 C43 -179.39(19)
C44 C43 C45 C47 108.0(3)
C42 C43 C45 C47 -72.5(3)
C44 C43 C45 C48' -74.4(8)
C42 C43 C45 C48' 105.0(8)
C44 C43 C45 C47' 45.6(9)
C42 C43 C45 C47' -134.9(9)
C44 C43 C45 C48 -14.2(4)
C42 C43 C45 C48 165.3(3)
C44 C43 C45 C46' 167.5(9)
C42 C43 C45 C46' -13.1(9)
C44 C43 C45 C46 -131.1(3)
C42 C43 C45 C46 48.4(3)
C17 C16 C49 C50 -1.5(3)
C15 C16 C49 C50 -179.0(2)
C16 C49 C50 C51 -0.8(3)
C16 C49 C50 C52 174.7(2)
C17 C18 C51 C50 -0.7(3)
C19 C18 C51 C50 170.31(19)
C49 C50 C51 C18 1.9(3)
C52 C50 C51 C18 -173.7(2)
C49 C50 C52 C55 -105.1(3)
C51 C50 C52 C55 70.1(3)
C49 C50 C52 C53' 70.9(11)
C51 C50 C52 C53' -113.8(11)
C49 C50 C52 C53 132.3(3)
C51 C50 C52 C53 -52.4(3)
C49 C50 C52 C54' -51.6(11)
C51 C50 C52 C54' 123.6(11)
C49 C50 C52 C55' -168.6(9)
C51 C50 C52 C55' 6.6(9)
C49 C50 C52 C54 15.0(3)
C51 C50 C52 C54 -169.7(2)
C1 C20 C56 C57 0.6(3)
C19 C20 C56 C57 -175.9(2)
C20 C56 C57 C58 -1.5(3)
C20 C56 C57 C59 174.23(19)
C56 C57 C58 C2 1.8(3)
C59 C57 C58 C2 -173.8(2)
C1 C2 C58 C57 -1.3(3)
C3 C2 C58 C57 173.0(2)
C58 C57 C59 C61' -57.1(10)
C56 C57 C59 C61' 127.4(10)
C58 C57 C59 C60 107.6(4)
C56 C57 C59 C60 -67.9(4)
C58 C57 C59 C62 -130.8(5)
C56 C57 C59 C62 53.7(5)
C58 C57 C59 C60' 62.5(11)
C56 C57 C59 C60' -113.0(11)
C58 C57 C59 C61 -10.1(5)
C56 C57 C59 C61 174.5(4)
C58 C57 C59 C62' -177.9(9)
C56 C57 C59 C62' 6.6(9)
